data_4108200
loop_
_publ_author_name
'K. C. Nicolaou'
'T. Robert Wu'
'David Sarlah'
'David M. Shaw'
'Eric Rowcliffe'
'Dennis R. Burton'

_publ_section_title
;
 Total Synthesis, Revised Structure, and Biological Evaluation of
 Biyouyanagin A and Analogues Thereof
;
_journal_name_full 'Journal of the American Chemical Society'
_journal_page_first 11114
_journal_page_last 11121
_journal_paper_doi 10.1021/ja802805c
_journal_volume 130
_journal_year 2008
_chemical_formula_sum 'C31 H38 O4'
_chemical_formula_weight 474.61
_chemical_name_systematic
; 
 ? 
;
_space_group_IT_number 1
_symmetry_cell_setting triclinic
_symmetry_space_group_name_Hall 'P 1'
_symmetry_space_group_name_H-M 'P 1'
_atom_sites_solution_hydrogens geom
_atom_sites_solution_primary direct
_atom_sites_solution_secondary difmap
_audit_creation_method SHELXL-97
_cell_angle_alpha 99.51(3)
_cell_angle_beta 90.95(3)
_cell_angle_gamma 99.87(3)
_cell_formula_units_Z 2
_cell_length_a 6.9407(14)
_cell_length_b 10.272(2)
_cell_length_c 19.150(4)
_cell_measurement_reflns_used 1952
_cell_measurement_temperature 153(2)
_cell_measurement_theta_max 28.06
_cell_measurement_theta_min 2.47
_cell_volume 1325.2(5)
_computing_cell_refinement 'Bruker SAINT+'
_computing_data_collection 'Bruker SMART'
_computing_data_reduction 'Bruker SAINT+'
_computing_molecular_graphics 'Bruker SHELXTL'
_computing_publication_material 'Bruker SHELXTL'
_computing_structure_refinement 'SHELXL-97 (Sheldrick, 1997)'
_computing_structure_solution 'SHELXS-97 (Sheldrick, 1997)'
_diffrn_ambient_temperature 153(2)
_diffrn_measured_fraction_theta_full 0.990
_diffrn_measured_fraction_theta_max 0.990
_diffrn_measurement_device_type 'CCD area detector'
_diffrn_measurement_method 'phi and omega scans'
_diffrn_radiation_monochromator graphite
_diffrn_radiation_source 'fine-focus sealed tube'
_diffrn_radiation_type MoK\a
_diffrn_radiation_wavelength 0.71073
_diffrn_reflns_av_R_equivalents 0.0483
_diffrn_reflns_av_sigmaI/netI 0.1457
_diffrn_reflns_limit_h_max 7
_diffrn_reflns_limit_h_min -7
_diffrn_reflns_limit_k_max 11
_diffrn_reflns_limit_k_min -11
_diffrn_reflns_limit_l_max 21
_diffrn_reflns_limit_l_min -20
_diffrn_reflns_number 8458
_diffrn_reflns_theta_full 24.00
_diffrn_reflns_theta_max 24.00
_diffrn_reflns_theta_min 2.04
_diffrn_standards_decay_% 1
_exptl_absorpt_coefficient_mu 0.077
_exptl_absorpt_correction_T_max 0.9908
_exptl_absorpt_correction_T_min 0.9833
_exptl_absorpt_correction_type multi-scan
_exptl_absorpt_process_details 'SADABS (Sheldrick, 1999)'
_exptl_crystal_colour Colorless
_exptl_crystal_density_diffrn 1.189
_exptl_crystal_density_meas 0
_exptl_crystal_description Paralallepiped
_exptl_crystal_F_000 512
_exptl_crystal_size_max 0.22
_exptl_crystal_size_mid 0.20
_exptl_crystal_size_min 0.12
_refine_diff_density_max 0.325
_refine_diff_density_min -0.265
_refine_diff_density_rms 0.065
_refine_ls_abs_structure_details 'Flack H D (1983), Acta Cryst. A39, 876-881'
_refine_ls_abs_structure_Flack 3(2)
_refine_ls_extinction_method none
_refine_ls_goodness_of_fit_ref 1.067
_refine_ls_hydrogen_treatment constr
_refine_ls_matrix_type full
_refine_ls_number_parameters 631
_refine_ls_number_reflns 6966
_refine_ls_number_restraints 51
_refine_ls_restrained_S_all 1.065
_refine_ls_R_factor_all 0.1242
_refine_ls_R_factor_gt 0.0855
_refine_ls_shift/su_max 0.028
_refine_ls_shift/su_mean 0.008
_refine_ls_structure_factor_coef Fsqd
_refine_ls_weighting_details 'calc w=1/[\s^2^(Fo^2^)+(0.0600P)^2^+0.0000P] where P=(Fo^2^+2Fc^2^)/3'
_refine_ls_weighting_scheme calc
_refine_ls_wR_factor_gt 0.1610
_refine_ls_wR_factor_ref 0.1794
_reflns_number_gt 4775
_reflns_number_total 6966
_reflns_threshold_expression >2sigma(I)
_cod_data_source_file ja802805c-file004.cif
_cod_data_source_block wubblt
_cod_database_code 4108200

loop_
_symmetry_equiv_pos_as_xyz
'x, y, z'

loop_
_atom_site_label
_atom_site_type_symbol
_atom_site_fract_x
_atom_site_fract_y
_atom_site_fract_z
_atom_site_U_iso_or_equiv
_atom_site_adp_type
_atom_site_occupancy
_atom_site_symmetry_multiplicity
_atom_site_calc_flag
_atom_site_refinement_flags
O1A O 0.2946(7) 0.6989(5) 0.4733(2) 0.0229(12) Uani 1 1 d U
O2A O 0.0633(8) 0.9243(5) 0.3994(3) 0.0350(14) Uani 1 1 d .
O3A O 0.5124(7) 0.9118(5) 0.3608(3) 0.0321(14) Uani 1 1 d .
O4A O 0.5529(8) 0.9489(5) 0.4790(3) 0.0342(14) Uani 1 1 d .
C1A C -0.0879(11) 0.9224(7) 0.6018(4) 0.0243(18) Uani 1 1 d .
H1A H -0.1401 0.9764 0.5694 0.029 Uiso 1 1 calc R
C2A C -0.2635(11) 0.8148(8) 0.6159(4) 0.031(2) Uani 1 1 d .
H2A1 H -0.3423 0.8560 0.6531 0.038 Uiso 1 1 calc R
H2A2 H -0.3482 0.7844 0.5721 0.038 Uiso 1 1 calc R
C3A C -0.1994(11) 0.6966(7) 0.6386(4) 0.0282(19) Uani 1 1 d .
H3A H -0.2890 0.6447 0.6646 0.034 Uiso 1 1 calc R
C4A C -0.0322(11) 0.6572(7) 0.6263(4) 0.0231(18) Uiso 1 1 d .
C5A C 0.1165(12) 0.7242(8) 0.5816(4) 0.0261(18) Uani 1 1 d .
H5A H 0.2529 0.7382 0.6026 0.031 Uiso 1 1 calc R
C6A C 0.0629(10) 0.8538(7) 0.5614(3) 0.0186(17) Uani 1 1 d .
H6A H 0.1846 0.9203 0.5584 0.022 Uiso 1 1 calc R
C7A C -0.0072(10) 0.7736(7) 0.4856(4) 0.0208(17) Uani 1 1 d .
H7A H -0.1521 0.7467 0.4768 0.025 Uiso 1 1 calc R
C8A C 0.1013(10) 0.6627(7) 0.5011(4) 0.0212(17) Uani 1 1 d .
C9A C 0.1015(11) 0.8370(7) 0.4288(4) 0.0219(18) Uani 1 1 d U
C10A C 0.2891(11) 0.7745(7) 0.4184(4) 0.0220(18) Uani 1 1 d .
C11A C 0.4648(12) 0.8853(7) 0.4245(4) 0.0269(19) Uani 1 1 d U
C12A C 0.3802(12) 0.8205(8) 0.3073(4) 0.031(2) Uani 1 1 d .
H12A H 0.4519 0.7923 0.2648 0.037 Uiso 1 1 calc R
H12B H 0.2734 0.8647 0.2931 0.037 Uiso 1 1 calc R
C13A C 0.2976(11) 0.6999(7) 0.3412(4) 0.0195(17) Uani 1 1 d U
C14A C 0.0025(12) 1.0208(8) 0.6666(4) 0.032(2) Uani 1 1 d .
H14A H 0.0932 1.0925 0.6480 0.038 Uiso 1 1 calc R
C15A C 0.1286(13) 0.9660(8) 0.7169(4) 0.038(2) Uani 1 1 d .
H15A H 0.1926 1.0395 0.7536 0.046 Uiso 1 1 calc R
H15B H 0.2283 0.9248 0.6902 0.046 Uiso 1 1 calc R
H15C H 0.0458 0.8986 0.7391 0.046 Uiso 1 1 calc R
C16A C -0.1472(13) 1.0914(8) 0.7072(4) 0.037(2) Uani 1 1 d .
H16A H -0.2340 1.0248 0.7296 0.044 Uiso 1 1 calc R
H16B H -0.0765 1.1599 0.7459 0.044 Uiso 1 1 calc R
C17A C -0.2734(16) 1.1588(10) 0.6657(5) 0.052(3) Uani 1 1 d .
H17A H -0.1885 1.2234 0.6414 0.062 Uiso 1 1 calc R
H17B H -0.3519 1.0905 0.6288 0.062 Uiso 1 1 calc R
C18A C -0.4084(15) 1.2311(9) 0.7111(4) 0.049(3) Uani 1 1 d .
H18A H -0.4052 1.2231 0.7598 0.059 Uiso 1 1 calc R
C19A C -0.5282(14) 1.3027(8) 0.6921(4) 0.040(2) Uani 1 1 d .
C20A C -0.5547(13) 1.3217(10) 0.6153(5) 0.050(3) Uani 1 1 d .
H20A H -0.5310 1.4176 0.6130 0.060 Uiso 1 1 calc R
H20B H -0.6886 1.2818 0.5975 0.060 Uiso 1 1 calc R
H20C H -0.4617 1.2777 0.5862 0.060 Uiso 1 1 calc R
C21A C -0.6553(16) 1.3716(9) 0.7410(5) 0.058(3) Uani 1 1 d .
H21A H -0.6293 1.3571 0.7893 0.070 Uiso 1 1 calc R
H21B H -0.7928 1.3355 0.7266 0.070 Uiso 1 1 calc R
H21C H -0.6284 1.4679 0.7395 0.070 Uiso 1 1 calc R
C22A C 0.0228(13) 0.5376(8) 0.6528(4) 0.040(2) Uani 1 1 d .
H22A H 0.1356 0.5672 0.6865 0.048 Uiso 1 1 calc R
H22B H 0.0565 0.4743 0.6127 0.048 Uiso 1 1 calc R
H22C H -0.0881 0.4935 0.6763 0.048 Uiso 1 1 calc R
C23A C 0.0232(11) 0.5145(8) 0.4787(4) 0.0262(18) Uani 1 1 d U
C24A C -0.1761(11) 0.4671(8) 0.4709(4) 0.029(2) Uani 1 1 d .
H24A H -0.2647 0.5287 0.4754 0.034 Uiso 1 1 calc R
C25A C -0.2472(14) 0.3310(9) 0.4567(4) 0.039(2) Uani 1 1 d .
H25A H -0.3842 0.2994 0.4501 0.047 Uiso 1 1 calc R
C26A C -0.1202(16) 0.2410(9) 0.4520(4) 0.047(3) Uani 1 1 d .
H26A H -0.1694 0.1473 0.4444 0.056 Uiso 1 1 calc R
C27A C 0.0795(14) 0.2877(8) 0.4585(4) 0.036(2) Uani 1 1 d .
H27A H 0.1681 0.2262 0.4536 0.043 Uiso 1 1 calc R
C28A C 0.1508(12) 0.4261(7) 0.4722(4) 0.0271(19) Uani 1 1 d .
H28A H 0.2879 0.4584 0.4770 0.032 Uiso 1 1 calc R
C29A C 0.4450(12) 0.6069(8) 0.3402(4) 0.033(2) Uani 1 1 d .
H29A H 0.4024 0.5400 0.3703 0.039 Uiso 1 1 calc R
H29B H 0.5731 0.6590 0.3581 0.039 Uiso 1 1 calc R
H29C H 0.4551 0.5616 0.2915 0.039 Uiso 1 1 calc R
C30A C 0.1047(12) 0.6258(8) 0.3114(4) 0.030(2) Uani 1 1 d .
H30A H 0.0532 0.5488 0.3311 0.035 Uiso 1 1 calc R
C31A C -0.0042(12) 0.6533(8) 0.2612(4) 0.037(2) Uani 1 1 d .
H31A H 0.0394 0.7291 0.2394 0.044 Uiso 1 1 calc R
H31B H -0.1267 0.5975 0.2465 0.044 Uiso 1 1 calc R
O1B O 0.8375(6) 0.1710(4) 0.1066(2) 0.0152(11) Uani 1 1 d .
O2B O 0.5897(7) -0.1345(4) 0.1433(3) 0.0277(13) Uani 1 1 d .
O3B O 1.0260(7) -0.0140(5) 0.2209(3) 0.0282(13) Uani 1 1 d .
O4B O 1.0881(7) -0.0201(5) 0.1071(3) 0.0261(13) Uani 1 1 d .
C1B C 0.4911(10) -0.1041(7) -0.0686(4) 0.0223(18) Uani 1 1 d .
H1B H 0.4346 -0.1901 -0.0528 0.027 Uiso 1 1 calc R
C2B C 0.3256(11) -0.0275(7) -0.0779(4) 0.0272(19) Uani 1 1 d U
H2B1 H 0.2403 -0.0751 -0.1195 0.033 Uiso 1 1 calc R
H2B2 H 0.2455 -0.0261 -0.0356 0.033 Uiso 1 1 calc R
C3B C 0.3985(11) 0.1134(8) -0.0880(4) 0.029(2) Uani 1 1 d .
H3B H 0.3181 0.1548 -0.1150 0.034 Uiso 1 1 calc R
C4B C 0.5689(11) 0.1832(7) -0.0615(4) 0.0225(18) Uani 1 1 d U
C5B C 0.6979(10) 0.1317(7) -0.0138(4) 0.0218(17) Uani 1 1 d .
H5B H 0.8399 0.1562 -0.0229 0.026 Uiso 1 1 calc R
C6B C 0.6363(9) -0.0185(7) -0.0092(4) 0.0190(17) Uani 1 1 d .
H6B H 0.7533 -0.0613 -0.0035 0.023 Uiso 1 1 calc R
C7B C 0.5456(10) 0.0218(6) 0.0645(3) 0.0133(15) Uani 1 1 d .
H7B H 0.3995 0.0108 0.0636 0.016 Uiso 1 1 calc R
C8B C 0.6543(9) 0.1648(7) 0.0669(4) 0.0169(16) Uani 1 1 d .
C9B C 0.6363(10) -0.0277(6) 0.1232(4) 0.0154(16) Uani 1 1 d .
C10B C 0.8125(10) 0.0774(7) 0.1543(4) 0.0170(17) Uiso 1 1 d .
C11B C 0.9911(10) 0.0113(6) 0.1549(4) 0.0181(17) Uani 1 1 d .
C12B C 0.8806(10) 0.0317(7) 0.2677(4) 0.028(2) Uani 1 1 d .
H12B H 0.9411 0.0714 0.3154 0.033 Uiso 1 1 calc R
H12C H 0.7752 -0.0441 0.2725 0.033 Uiso 1 1 calc R
C13B C 0.7974(10) 0.1378(6) 0.2341(4) 0.0167(16) Uani 1 1 d .
C14B C 0.5949(11) -0.1369(8) -0.1366(4) 0.030(2) Uani 1 1 d .
H14B H 0.6359 -0.0497 -0.1534 0.036 Uiso 1 1 calc R
C15B C 0.4529(13) -0.2245(8) -0.1946(4) 0.039(2) Uani 1 1 d .
H15D H 0.3961 -0.3080 -0.1785 0.047 Uiso 1 1 calc R
H15E H 0.5234 -0.2454 -0.2377 0.047 Uiso 1 1 calc R
H15F H 0.3481 -0.1763 -0.2045 0.047 Uiso 1 1 calc R
C16B C 0.7802(14) -0.1946(8) -0.1306(5) 0.043(2) Uani 1 1 d .
H16C H 0.8332 -0.2121 -0.1782 0.051 Uiso 1 1 calc R
H16D H 0.8790 -0.1270 -0.1002 0.051 Uiso 1 1 calc R
C17B C 0.7505(13) -0.3213(8) -0.1005(5) 0.041(2) Uani 1 1 d .
H17C H 0.6392 -0.3847 -0.1268 0.049 Uiso 1 1 calc R
H17D H 0.7159 -0.3013 -0.0504 0.049 Uiso 1 1 calc R
C18B C 0.9334(13) -0.3886(9) -0.1044(5) 0.050(3) Uani 1 1 d .
H18B H 0.9636 -0.4279 -0.1505 0.060 Uiso 1 1 calc R
C19B C 1.0543(12) -0.3989(8) -0.0519(5) 0.037(2) Uani 1 1 d .
C20B C 1.2069(13) -0.4801(9) -0.0629(5) 0.050(3) Uani 1 1 d .
H20D H 1.1740 -0.5586 -0.0396 0.060 Uiso 1 1 calc R
H20E H 1.3321 -0.4267 -0.0427 0.060 Uiso 1 1 calc R
H20F H 1.2174 -0.5097 -0.1138 0.060 Uiso 1 1 calc R
C21B C 1.0413(13) -0.3354(8) 0.0228(5) 0.045(2) Uani 1 1 d .
H21D H 0.9270 -0.2908 0.0270 0.053 Uiso 1 1 calc R
H21E H 1.1602 -0.2691 0.0376 0.053 Uiso 1 1 calc R
H21F H 1.0282 -0.4042 0.0531 0.053 Uiso 1 1 calc R
C22B C 0.6419(14) 0.3226(8) -0.0767(4) 0.043(2) Uani 1 1 d .
H22D H 0.5399 0.3510 -0.1036 0.052 Uiso 1 1 calc R
H22E H 0.7592 0.3221 -0.1044 0.052 Uiso 1 1 calc R
H22F H 0.6739 0.3851 -0.0319 0.052 Uiso 1 1 calc R
C23B C 0.5638(10) 0.2856(7) 0.0912(3) 0.0161(16) Uani 1 1 d U
C24B C 0.3640(10) 0.2777(7) 0.0934(3) 0.0195(17) Uani 1 1 d .
H24B H 0.2805 0.1929 0.0822 0.023 Uiso 1 1 calc R
C25B C 0.2839(11) 0.3922(7) 0.1118(4) 0.0236(18) Uani 1 1 d .
H25B H 0.1456 0.3846 0.1124 0.028 Uiso 1 1 calc R
C26B C 0.3998(11) 0.5171(7) 0.1293(4) 0.0244(18) Uani 1 1 d .
H26B H 0.3428 0.5948 0.1424 0.029 Uiso 1 1 calc R
C27B C 0.6017(11) 0.5267(7) 0.1274(4) 0.0219(17) Uani 1 1 d .
H27B H 0.6852 0.6115 0.1387 0.026 Uiso 1 1 calc R
C28B C 0.6790(10) 0.4114(7) 0.1090(4) 0.0202(17) Uani 1 1 d .
H28B H 0.8173 0.4186 0.1085 0.024 Uiso 1 1 calc R
C29B C 0.9361(10) 0.2724(7) 0.2524(4) 0.0240(18) Uani 1 1 d .
H29D H 0.8909 0.3376 0.2269 0.029 Uiso 1 1 calc R
H29E H 1.0683 0.2612 0.2385 0.029 Uiso 1 1 calc R
H29F H 0.9380 0.3048 0.3035 0.029 Uiso 1 1 calc R
C30B C 0.5916(11) 0.1455(7) 0.2550(4) 0.0226(18) Uani 1 1 d .
H30B H 0.4998 0.0639 0.2469 0.027 Uiso 1 1 calc R
C31B C 0.5268(12) 0.2520(8) 0.2831(4) 0.036(2) Uani 1 1 d .
H31C H 0.6127 0.3361 0.2924 0.043 Uiso 1 1 calc R
H31D H 0.3932 0.2462 0.2945 0.043 Uiso 1 1 calc R

loop_
_atom_site_aniso_label
_atom_site_aniso_U_11
_atom_site_aniso_U_22
_atom_site_aniso_U_33
_atom_site_aniso_U_23
_atom_site_aniso_U_13
_atom_site_aniso_U_12
O1A 0.027(3) 0.027(3) 0.017(3) 0.006(2) 0.002(2) 0.009(2)
O2A 0.061(4) 0.020(3) 0.033(3) 0.014(3) 0.002(3) 0.022(3)
O3A 0.032(3) 0.032(3) 0.031(3) 0.016(3) 0.005(3) -0.008(3)
O4A 0.047(4) 0.019(3) 0.029(4) 0.003(3) -0.003(3) -0.014(3)
C1A 0.041(5) 0.020(4) 0.010(4) 0.001(3) -0.002(4) 0.000(4)
C2A 0.036(5) 0.043(5) 0.018(5) 0.005(4) 0.017(4) 0.013(4)
C3A 0.038(5) 0.029(5) 0.020(5) 0.011(4) 0.006(4) 0.007(4)
C5A 0.028(4) 0.043(5) 0.012(4) 0.010(4) 0.006(4) 0.014(4)
C6A 0.018(4) 0.027(4) 0.014(4) 0.009(3) 0.001(3) 0.006(3)
C7A 0.016(4) 0.030(4) 0.015(4) -0.001(3) 0.002(3) 0.002(3)
C8A 0.011(4) 0.035(5) 0.020(4) 0.009(3) 0.007(3) 0.006(3)
C9A 0.033(4) 0.019(4) 0.006(4) -0.007(3) -0.003(3) -0.005(3)
C10A 0.022(4) 0.020(4) 0.025(5) 0.010(3) -0.010(4) 0.001(3)
C11A 0.038(5) 0.015(4) 0.022(5) -0.001(3) 0.001(4) -0.005(3)
C12A 0.040(5) 0.031(5) 0.023(5) 0.012(4) 0.002(4) 0.003(4)
C13A 0.026(4) 0.026(4) 0.006(4) -0.003(3) 0.006(3) 0.008(3)
C14A 0.042(5) 0.036(5) 0.025(5) 0.018(4) 0.007(4) 0.011(4)
C15A 0.056(6) 0.043(5) 0.010(5) -0.009(4) -0.001(4) 0.005(5)
C16A 0.061(6) 0.032(5) 0.020(5) -0.001(4) 0.004(4) 0.019(4)
C17A 0.086(8) 0.054(6) 0.027(6) 0.016(5) 0.012(5) 0.036(6)
C18A 0.099(8) 0.050(6) 0.006(5) -0.003(4) 0.000(5) 0.043(6)
C19A 0.070(7) 0.034(5) 0.018(5) -0.004(4) -0.003(5) 0.019(5)
C20A 0.042(6) 0.075(7) 0.040(6) 0.028(5) 0.002(5) 0.012(5)
C21A 0.090(8) 0.051(6) 0.039(6) 0.002(5) -0.014(6) 0.034(6)
C22A 0.060(6) 0.045(5) 0.021(5) 0.017(4) 0.013(4) 0.016(5)
C23A 0.034(4) 0.038(4) 0.011(4) 0.009(3) 0.001(3) 0.012(4)
C24A 0.034(5) 0.037(5) 0.009(4) 0.001(4) -0.002(4) -0.008(4)
C25A 0.048(6) 0.045(6) 0.018(5) 0.009(4) 0.003(4) -0.014(5)
C26A 0.085(8) 0.029(5) 0.017(5) 0.003(4) 0.012(5) -0.017(5)
C27A 0.071(7) 0.025(5) 0.007(4) 0.001(3) 0.000(4) 0.000(4)
C28A 0.037(5) 0.028(5) 0.015(4) 0.004(3) -0.006(4) 0.002(4)
C29A 0.047(5) 0.033(5) 0.020(5) -0.001(4) 0.013(4) 0.018(4)
C30A 0.046(5) 0.024(5) 0.012(5) 0.002(4) 0.006(4) -0.010(4)
C31A 0.047(6) 0.025(5) 0.033(6) -0.005(4) -0.005(5) 0.000(4)
O1B 0.008(2) 0.020(3) 0.016(3) 0.005(2) -0.008(2) -0.004(2)
O2B 0.037(3) 0.014(3) 0.031(3) 0.005(2) -0.001(3) -0.002(2)
O3B 0.030(3) 0.030(3) 0.030(3) 0.014(3) 0.004(3) 0.011(2)
O4B 0.025(3) 0.021(3) 0.034(4) 0.006(2) 0.011(3) 0.006(2)
C1B 0.023(4) 0.011(4) 0.028(5) -0.007(3) 0.000(4) -0.002(3)
C2B 0.034(4) 0.038(4) 0.007(4) -0.006(3) -0.003(3) 0.006(4)
C3B 0.031(5) 0.040(5) 0.020(5) 0.008(4) -0.004(4) 0.017(4)
C4B 0.029(4) 0.034(4) 0.008(4) 0.009(3) 0.001(3) 0.008(3)
C5B 0.015(4) 0.034(5) 0.014(4) 0.001(3) 0.002(3) -0.001(3)
C6B 0.006(4) 0.028(4) 0.021(5) -0.002(3) -0.003(3) 0.002(3)
C7B 0.010(4) 0.023(4) 0.005(4) -0.004(3) 0.004(3) 0.003(3)
C8B 0.006(4) 0.023(4) 0.021(5) 0.002(3) 0.000(3) 0.003(3)
C9B 0.027(4) 0.003(3) 0.013(4) -0.001(3) 0.006(3) 0.000(3)
C11B 0.019(4) 0.013(4) 0.023(5) 0.008(3) 0.007(4) -0.003(3)
C12B 0.020(4) 0.034(5) 0.041(5) 0.026(4) 0.007(4) 0.016(4)
C13B 0.022(4) 0.010(4) 0.015(4) 0.002(3) -0.006(3) -0.006(3)
C14B 0.033(5) 0.032(5) 0.020(5) -0.006(4) -0.007(4) 0.003(4)
C15B 0.065(6) 0.029(5) 0.018(5) -0.017(4) -0.007(4) 0.011(4)
C16B 0.060(6) 0.034(5) 0.024(5) -0.005(4) 0.006(5) -0.011(4)
C17B 0.044(6) 0.045(6) 0.030(6) 0.006(4) -0.001(4) -0.002(5)
C18B 0.047(6) 0.058(7) 0.051(7) 0.016(5) 0.013(5) 0.014(5)
C19B 0.035(5) 0.034(5) 0.050(6) 0.023(5) 0.015(5) 0.009(4)
C20B 0.050(6) 0.060(7) 0.045(6) 0.015(5) 0.016(5) 0.016(5)
C21B 0.047(6) 0.039(6) 0.052(7) 0.011(5) -0.002(5) 0.017(5)
C22B 0.075(7) 0.044(6) 0.013(5) 0.010(4) -0.007(5) 0.013(5)
C23B 0.018(4) 0.025(4) 0.003(4) 0.003(3) 0.000(3) -0.003(3)
C24B 0.025(4) 0.022(4) 0.007(4) 0.003(3) -0.002(3) -0.009(3)
C25B 0.032(5) 0.025(4) 0.020(5) 0.012(3) 0.011(4) 0.013(4)
C26B 0.041(5) 0.015(4) 0.020(5) 0.000(3) 0.006(4) 0.014(4)
C27B 0.038(5) 0.017(4) 0.010(4) 0.000(3) 0.000(4) 0.003(3)
C28B 0.019(4) 0.022(4) 0.022(5) 0.007(3) 0.003(3) 0.008(3)
C29B 0.019(4) 0.022(4) 0.035(5) 0.005(3) 0.000(4) 0.014(3)
C30B 0.025(4) 0.025(4) 0.020(4) 0.012(3) -0.002(4) 0.005(3)
C31B 0.038(5) 0.030(5) 0.042(6) 0.008(4) 0.002(4) 0.013(4)

loop_
_atom_type_symbol
_atom_type_description
_atom_type_scat_dispersion_real
_atom_type_scat_dispersion_imag
_atom_type_scat_source
C C 0.0033 0.0016 'International Tables Vol C Tables 4.2.6.8 and 6.1.1.4'
H H 0.0000 0.0000 'International Tables Vol C Tables 4.2.6.8 and 6.1.1.4'
O O 0.0106 0.0060 'International Tables Vol C Tables 4.2.6.8 and 6.1.1.4'

loop_
_geom_angle_atom_site_label_1
_geom_angle_atom_site_label_2
_geom_angle_atom_site_label_3
_geom_angle
C10A O1A C8A 112.1(5)
C11A O3A C12A 109.0(6)
C14A C1A C6A 112.0(6)
C14A C1A C2A 115.4(6)
C6A C1A C2A 109.5(6)
C3A C2A C1A 112.5(7)
C4A C3A C2A 126.4(7)
C3A C4A C22A 122.9(7)
C3A C4A C5A 122.3(7)
C22A C4A C5A 114.8(7)
C4A C5A C6A 113.0(6)
C4A C5A C8A 115.6(7)
C6A C5A C8A 88.4(5)
C1A C6A C5A 120.4(6)
C1A C6A C7A 115.6(6)
C5A C6A C7A 89.0(5)
C9A C7A C8A 106.6(6)
C9A C7A C6A 111.1(6)
C8A C7A C6A 88.6(5)
O1A C8A C23A 110.8(6)
O1A C8A C7A 103.5(5)
C23A C8A C7A 123.8(6)
O1A C8A C5A 107.0(6)
C23A C8A C5A 119.0(6)
C7A C8A C5A 89.9(5)
O2A C9A C7A 128.9(7)
O2A C9A C10A 124.7(7)
C7A C9A C10A 106.2(6)
O1A C10A C11A 111.1(6)
O1A C10A C9A 105.4(6)
C11A C10A C9A 109.2(6)
O1A C10A C13A 117.1(6)
C11A C10A C13A 102.3(6)
C9A C10A C13A 111.7(6)
O4A C11A O3A 122.1(7)
O4A C11A C10A 127.4(7)
O3A C11A C10A 110.4(6)
O3A C12A C13A 106.4(6)
C30A C13A C29A 111.0(6)
C30A C13A C12A 115.2(6)
C29A C13A C12A 110.2(6)
C30A C13A C10A 112.8(6)
C29A C13A C10A 108.7(6)
C12A C13A C10A 98.3(6)
C1A C14A C16A 112.5(7)
C1A C14A C15A 115.9(7)
C16A C14A C15A 110.6(6)
C17A C16A C14A 116.9(7)
C18A C17A C16A 112.7(7)
C19A C18A C17A 127.9(8)
C18A C19A C21A 124.1(8)
C18A C19A C20A 122.3(8)
C21A C19A C20A 113.5(8)
C28A C23A C24A 119.9(8)
C28A C23A C8A 119.3(7)
C24A C23A C8A 120.6(7)
C25A C24A C23A 120.4(8)
C26A C25A C24A 120.2(8)
C25A C26A C27A 119.6(8)
C26A C27A C28A 119.9(8)
C23A C28A C27A 120.0(8)
C31A C30A C13A 127.9(7)
C10B O1B C8B 110.2(5)
C11B O3B C12B 109.6(5)
C14B C1B C2B 112.7(6)
C14B C1B C6B 111.0(6)
C2B C1B C6B 107.9(5)
C3B C2B C1B 112.6(6)
C4B C3B C2B 123.3(7)
C3B C4B C5B 122.4(7)
C3B C4B C22B 121.5(7)
C5B C4B C22B 116.1(6)
C4B C5B C6B 114.6(6)
C4B C5B C8B 113.9(6)
C6B C5B C8B 87.9(5)
C5B C6B C1B 116.5(6)
C5B C6B C7B 89.6(5)
C1B C6B C7B 115.8(5)
C9B C7B C8B 105.3(5)
C9B C7B C6B 113.1(5)
C8B C7B C6B 88.6(5)
O1B C8B C23B 111.3(5)
O1B C8B C7B 104.7(5)
C23B C8B C7B 122.9(6)
O1B C8B C5B 106.6(5)
C23B C8B C5B 118.1(6)
C7B C8B C5B 90.6(5)
O2B C9B C7B 128.3(6)
O2B C9B C10B 123.6(6)
C7B C9B C10B 108.0(5)
O1B C10B C11B 109.5(5)
O1B C10B C13B 116.0(5)
C11B C10B C13B 103.1(6)
O1B C10B C9B 104.9(5)
C11B C10B C9B 109.1(5)
C13B C10B C9B 114.2(5)
O4B C11B O3B 122.1(7)
O4B C11B C10B 128.2(7)
O3B C11B C10B 109.7(6)
O3B C12B C13B 106.6(5)
C30B C13B C29B 112.9(6)
C30B C13B C10B 113.6(6)
C29B C13B C10B 109.7(6)
C30B C13B C12B 111.6(6)
C29B C13B C12B 109.4(6)
C10B C13B C12B 98.7(5)
C16B C14B C1B 116.7(7)
C16B C14B C15B 111.0(7)
C1B C14B C15B 110.9(6)
C17B C16B C14B 113.6(7)
C16B C17B C18B 112.8(7)
C19B C18B C17B 128.6(9)
C18B C19B C20B 122.0(9)
C18B C19B C21B 123.8(8)
C20B C19B C21B 114.1(8)
C24B C23B C28B 117.4(7)
C24B C23B C8B 121.8(6)
C28B C23B C8B 120.7(6)
C23B C24B C25B 120.6(7)
C26B C25B C24B 121.6(7)
C25B C26B C27B 118.5(6)
C28B C27B C26B 119.0(7)
C27B C28B C23B 122.8(7)
C31B C30B C13B 126.5(7)

loop_
_geom_bond_atom_site_label_1
_geom_bond_atom_site_label_2
_geom_bond_distance
O1A C10A 1.409(8)
O1A C8A 1.463(8)
O2A C9A 1.198(8)
O3A C11A 1.328(9)
O3A C12A 1.458(9)
O4A C11A 1.228(8)
C1A C14A 1.517(10)
C1A C6A 1.513(9)
C1A C2A 1.558(10)
C2A C3A 1.488(10)
C3A C4A 1.305(10)
C4A C22A 1.507(10)
C4A C5A 1.501(10)
C5A C6A 1.548(9)
C5A C8A 1.562(10)
C6A C7A 1.570(9)
C7A C9A 1.507(9)
C7A C8A 1.533(9)
C8A C23A 1.513(10)
C9A C10A 1.549(10)
C10A C11A 1.507(10)
C10A C13A 1.556(9)
C12A C13A 1.522(9)
C13A C30A 1.476(10)
C13A C29A 1.513(9)
C14A C16A 1.520(10)
C14A C15A 1.526(10)
C16A C17A 1.498(11)
C17A C18A 1.496(11)
C18A C19A 1.285(11)
C19A C21A 1.475(12)
C19A C20A 1.527(11)
C23A C28A 1.366(10)
C23A C24A 1.382(10)
C24A C25A 1.380(10)
C25A C26A 1.377(12)
C26A C27A 1.383(12)
C27A C28A 1.402(10)
C30A C31A 1.309(10)
O1B C10B 1.423(8)
O1B C8B 1.457(8)
O2B C9B 1.215(7)
O3B C11B 1.358(8)
O3B C12B 1.447(8)
O4B C11B 1.181(8)
C1B C14B 1.515(10)
C1B C2B 1.523(9)
C1B C6B 1.553(9)
C2B C3B 1.495(10)
C3B C4B 1.319(10)
C4B C5B 1.487(9)
C4B C22B 1.512(10)
C5B C6B 1.546(9)
C5B C8B 1.573(10)
C6B C7B 1.576(9)
C7B C9B 1.482(9)
C7B C8B 1.524(9)
C8B C23B 1.495(9)
C9B C10B 1.526(9)
C10B C11B 1.513(9)
C10B C13B 1.564(9)
C12B C13B 1.540(9)
C13B C30B 1.502(9)
C13B C29B 1.528(9)
C14B C16B 1.515(12)
C14B C15B 1.531(10)
C16B C17B 1.493(11)
C17B C18B 1.544(12)
C18B C19B 1.328(12)
C19B C20B 1.454(11)
C19B C21B 1.481(11)
C23B C24B 1.377(9)
C23B C28B 1.384(9)
C24B C25B 1.382(9)
C25B C26B 1.378(10)
C26B C27B 1.389(10)
C27B C28B 1.379(9)
C30B C31B 1.292(10)

loop_
_geom_torsion_atom_site_label_1
_geom_torsion_atom_site_label_2
_geom_torsion_atom_site_label_3
_geom_torsion_atom_site_label_4
_geom_torsion
C14A C1A C2A C3A -84.6(8)
C6A C1A C2A C3A 42.9(8)
C1A C2A C3A C4A -22.9(11)
C2A C3A C4A C22A 178.6(8)
C2A C3A C4A C5A -4.4(12)
C3A C4A C5A C6A 8.0(10)
C22A C4A C5A C6A -174.7(7)
C3A C4A C5A C8A -91.7(9)
C22A C4A C5A C8A 85.5(8)
C14A C1A C6A C5A 87.3(8)
C2A C1A C6A C5A -42.0(9)
C14A C1A C6A C7A -167.7(6)
C2A C1A C6A C7A 63.0(8)
C4A C5A C6A C1A 17.3(10)
C8A C5A C6A C1A 134.4(7)
C4A C5A C6A C7A -102.2(6)
C8A C5A C6A C7A 15.0(5)
C1A C6A C7A C9A 113.9(7)
C5A C6A C7A C9A -122.6(6)
C1A C6A C7A C8A -138.9(6)
C5A C6A C7A C8A -15.3(5)
C10A O1A C8A C23A 108.4(6)
C10A O1A C8A C7A -26.3(7)
C10A O1A C8A C5A -120.4(6)
C9A C7A C8A O1A 19.3(7)
C6A C7A C8A O1A -92.3(6)
C9A C7A C8A C23A -107.5(7)
C6A C7A C8A C23A 140.8(7)
C9A C7A C8A C5A 126.8(6)
C6A C7A C8A C5A 15.2(5)
C4A C5A C8A O1A -156.5(6)
C6A C5A C8A O1A 88.7(6)
C4A C5A C8A C23A -30.0(9)
C6A C5A C8A C23A -144.8(6)
C4A C5A C8A C7A 99.4(7)
C6A C5A C8A C7A -15.4(5)
C8A C7A C9A O2A 177.3(8)
C6A C7A C9A O2A -87.7(9)
C8A C7A C9A C10A -7.2(7)
C6A C7A C9A C10A 87.8(6)
C8A O1A C10A C11A 140.1(6)
C8A O1A C10A C9A 22.0(7)
C8A O1A C10A C13A -102.9(7)
O2A C9A C10A O1A 167.6(7)
C7A C9A C10A O1A -8.2(7)
O2A C9A C10A C11A 48.2(10)
C7A C9A C10A C11A -127.6(6)
O2A C9A C10A C13A -64.2(9)
C7A C9A C10A C13A 120.0(6)
C12A O3A C11A O4A -179.4(7)
C12A O3A C11A C10A -1.8(8)
O1A C10A C11A O4A -32.9(10)
C9A C10A C11A O4A 82.9(9)
C13A C10A C11A O4A -158.7(8)
O1A C10A C11A O3A 149.6(6)
C9A C10A C11A O3A -94.6(7)
C13A C10A C11A O3A 23.9(7)
C11A O3A C12A C13A -21.9(8)
O3A C12A C13A C30A 154.3(6)
O3A C12A C13A C29A -79.2(7)
O3A C12A C13A C10A 34.3(7)
O1A C10A C13A C30A 82.7(8)
C11A C10A C13A C30A -155.6(6)
C9A C10A C13A C30A -39.0(8)
O1A C10A C13A C29A -40.9(8)
C11A C10A C13A C29A 80.8(7)
C9A C10A C13A C29A -162.5(6)
O1A C10A C13A C12A -155.5(6)
C11A C10A C13A C12A -33.8(7)
C9A C10A C13A C12A 82.8(7)
C6A C1A C14A C16A 179.4(6)
C2A C1A C14A C16A -54.5(8)
C6A C1A C14A C15A -51.9(9)
C2A C1A C14A C15A 74.2(9)
C1A C14A C16A C17A -52.6(10)
C15A C14A C16A C17A 176.0(8)
C14A C16A C17A C18A -177.1(8)
C16A C17A C18A C19A 176.9(10)
C17A C18A C19A C21A -179.5(10)
C17A C18A C19A C20A 1.9(17)
O1A C8A C23A C28A 33.9(9)
C7A C8A C23A C28A 157.6(7)
C5A C8A C23A C28A -90.8(8)
O1A C8A C23A C24A -151.9(6)
C7A C8A C23A C24A -28.2(10)
C5A C8A C23A C24A 83.4(9)
C28A C23A C24A C25A 0.0(11)
C8A C23A C24A C25A -174.2(7)
C23A C24A C25A C26A 1.8(11)
C24A C25A C26A C27A -2.9(12)
C25A C26A C27A C28A 2.2(12)
C24A C23A C28A C27A -0.7(11)
C8A C23A C28A C27A 173.6(7)
C26A C27A C28A C23A -0.4(11)
C29A C13A C30A C31A -127.9(8)
C12A C13A C30A C31A -1.8(11)
C10A C13A C30A C31A 109.9(9)
C14B C1B C2B C3B -71.0(8)
C6B C1B C2B C3B 51.9(8)
C1B C2B C3B C4B -28.8(10)
C2B C3B C4B C5B -5.1(11)
C2B C3B C4B C22B 176.4(7)
C3B C4B C5B C6B 11.0(10)
C22B C4B C5B C6B -170.5(6)
C3B C4B C5B C8B -88.2(9)
C22B C4B C5B C8B 90.3(8)
C4B C5B C6B C1B 16.9(8)
C8B C5B C6B C1B 132.3(6)
C4B C5B C6B C7B -101.9(6)
C8B C5B C6B C7B 13.5(5)
C14B C1B C6B C5B 76.8(8)
C2B C1B C6B C5B -47.2(8)
C14B C1B C6B C7B -179.8(6)
C2B C1B C6B C7B 56.3(8)
C5B C6B C7B C9B -120.0(6)
C1B C6B C7B C9B 120.5(7)
C5B C6B C7B C8B -13.9(5)
C1B C6B C7B C8B -133.4(6)
C10B O1B C8B C23B 107.6(6)
C10B O1B C8B C7B -27.3(6)
C10B O1B C8B C5B -122.4(5)
C9B C7B C8B O1B 20.0(6)
C6B C7B C8B O1B -93.7(5)
C9B C7B C8B C23B -108.2(7)
C6B C7B C8B C23B 138.2(6)
C9B C7B C8B C5B 127.3(5)
C6B C7B C8B C5B 13.7(5)
C4B C5B C8B O1B -152.3(6)
C6B C5B C8B O1B 91.6(5)
C4B C5B C8B C23B -26.2(9)
C6B C5B C8B C23B -142.4(6)
C4B C5B C8B C7B 102.2(6)
C6B C5B C8B C7B -13.9(5)
C8B C7B C9B O2B 176.1(7)
C6B C7B C9B O2B -88.8(9)
C8B C7B C9B C10B -6.7(7)
C6B C7B C9B C10B 88.3(6)
C8B O1B C10B C11B 139.9(5)
C8B O1B C10B C13B -104.0(6)
C8B O1B C10B C9B 22.9(6)
O2B C9B C10B O1B 168.0(6)
C7B C9B C10B O1B -9.3(6)
O2B C9B C10B C11B 50.8(9)
C7B C9B C10B C11B -126.5(6)
O2B C9B C10B C13B -64.0(8)
C7B C9B C10B C13B 118.7(6)
C12B O3B C11B O4B -178.2(6)
C12B O3B C11B C10B -0.2(7)
O1B C10B C11B O4B -36.6(10)
C13B C10B C11B O4B -160.6(7)
C9B C10B C11B O4B 77.7(9)
O1B C10B C11B O3B 145.7(5)
C13B C10B C11B O3B 21.6(7)
C9B C10B C11B O3B -100.0(6)
C11B O3B C12B C13B -22.0(7)
O1B C10B C13B C30B 90.1(7)
C11B C10B C13B C30B -150.2(6)
C9B C10B C13B C30B -32.0(8)
O1B C10B C13B C29B -37.3(7)
C11B C10B C13B C29B 82.4(6)
C9B C10B C13B C29B -159.5(5)
O1B C10B C13B C12B -151.6(6)
C11B C10B C13B C12B -31.9(6)
C9B C10B C13B C12B 86.3(6)
O3B C12B C13B C30B 152.8(6)
O3B C12B C13B C29B -81.5(7)
O3B C12B C13B C10B 33.1(7)
C2B C1B C14B C16B 171.2(6)
C6B C1B C14B C16B 50.1(9)
C2B C1B C14B C15B -60.4(9)
C6B C1B C14B C15B 178.4(6)
C1B C14B C16B C17B 58.2(10)
C15B C14B C16B C17B -70.1(9)
C14B C16B C17B C18B 172.1(7)
C16B C17B C18B C19B 109.2(11)
C17B C18B C19B C20B 172.2(8)
C17B C18B C19B C21B -4.9(15)
O1B C8B C23B C24B -144.4(6)
C7B C8B C23B C24B -19.1(10)
C5B C8B C23B C24B 91.9(8)
O1B C8B C23B C28B 38.8(8)
C7B C8B C23B C28B 164.1(6)
C5B C8B C23B C28B -84.9(8)
C28B C23B C24B C25B 1.0(10)
C8B C23B C24B C25B -175.9(6)
C23B C24B C25B C26B -0.8(11)
C24B C25B C26B C27B 0.7(11)
C25B C26B C27B C28B -0.7(11)
C26B C27B C28B C23B 0.9(11)
C24B C23B C28B C27B -1.0(10)
C8B C23B C28B C27B 175.9(6)
C29B C13B C30B C31B 2.7(10)
C10B C13B C30B C31B -123.1(8)
C12B C13B C30B C31B 126.4(8)
